data_7204770
loop_
_publ_author_name
'Smith, Caroline E.'
'Smith, Philip S.'
'Thomas, Rhodri Ll.'
'Robins, Edward G.'
'Collings, Jonathan C.'
'Dai, Chaoyang'
'Scott, Andrew J.'
'Borwick, Simon'
'Batsanov, Andrei S.'
'Watt, Stephen W.'
'Clark, Stewart J.'
'Viney, Christopher'
'Howard, Judith A. K.'
'Clegg, William'
'Marder, Todd B.'

_publ_section_title
;
 Arene-perfluoroarene interactions in crystal engineering: structural
 preferences in polyfluorinated tolans
;
_journal_coden_ASTM JMACEP
_journal_issue 3
_journal_name_full 'Journal of Materials Chemistry'
_journal_page_first 413
_journal_page_last 420
_journal_paper_doi 10.1039/b314094f
_journal_volume 14
_journal_year 2004
_chemical_formula_sum 'C14 H5 F5'
_chemical_formula_weight 268.18
_chemical_melting_point 377.6(5)
_chemical_name_systematic
;
1-(pentafluorophenyl)-2-phenylacetylene
;
_space_group_IT_number 2
_symmetry_cell_setting triclinic
_symmetry_space_group_name_Hall '-P 1'
_symmetry_space_group_name_H-M 'P -1'
_atom_sites_solution_hydrogens geom
_atom_sites_solution_primary direct
_atom_sites_solution_secondary difmap
_audit_creation_method SHELXL
_cell_angle_alpha 85.229(4)
_cell_angle_beta 84.793(4)
_cell_angle_gamma 85.766(4)
_cell_formula_units_Z 2
_cell_length_a 6.1305(10)
_cell_length_b 7.2444(12)
_cell_length_c 12.754(2)
_cell_measurement_reflns_used 1891
_cell_measurement_temperature 160(2)
_cell_measurement_theta_max 28.19
_cell_measurement_theta_min 2.83
_cell_volume 560.88(16)
_computing_cell_refinement 'local programs'
_computing_data_collection 'Siemens SMART'
_computing_data_reduction 'Siemens SAINT'
_computing_molecular_graphics 'Bruker SHELXTL'
_computing_publication_material 'Bruker SHELXTL'
_computing_structure_refinement 'SHELXL-96 (Sheldrick, 1996)'
_computing_structure_solution 'SHELXS-96 (Sheldrick, 1990)'
_diffrn_ambient_temperature 160(2)
_diffrn_measurement_device 'Siemens SMART CCD area detector'
_diffrn_measurement_method '\w rotation with narrow frames'
_diffrn_radiation_monochromator graphite
_diffrn_radiation_source 'fine-focus sealed tube'
_diffrn_radiation_type MoK\a
_diffrn_radiation_wavelength 0.71073
_diffrn_reflns_av_R_equivalents 0.0273
_diffrn_reflns_av_sigmaI/netI 0.0635
_diffrn_reflns_limit_h_max 7
_diffrn_reflns_limit_h_min -7
_diffrn_reflns_limit_k_max 7
_diffrn_reflns_limit_k_min -9
_diffrn_reflns_limit_l_max 15
_diffrn_reflns_limit_l_min -16
_diffrn_reflns_number 3479
_diffrn_reflns_theta_max 28.25
_diffrn_reflns_theta_min 2.83
_exptl_absorpt_coefficient_mu 0.150
_exptl_absorpt_correction_type none
_exptl_crystal_colour Colourless
_exptl_crystal_density_diffrn 1.588
_exptl_crystal_description Plate
_exptl_crystal_F_000 268
_exptl_crystal_size_max 0.40
_exptl_crystal_size_mid 0.16
_exptl_crystal_size_min 0.02
_refine_diff_density_max 0.344
_refine_diff_density_min -0.433
_refine_diff_density_rms 0.092
_refine_ls_extinction_coef 0.005(10)
_refine_ls_extinction_expression Fc^*^=kFc[1+0.001xFc^2^\l^3^/sin(2\q)]^-1/4^
_refine_ls_extinction_method SHELXL
_refine_ls_goodness_of_fit_all 1.059
_refine_ls_goodness_of_fit_ref 1.213
_refine_ls_hydrogen_treatment constr
_refine_ls_matrix_type full
_refine_ls_number_parameters 173
_refine_ls_number_reflns 2409
_refine_ls_number_restraints 0
_refine_ls_restrained_S_all 1.059
_refine_ls_restrained_S_obs 1.213
_refine_ls_R_factor_all 0.0971
_refine_ls_R_factor_gt 0.0623
_refine_ls_shift/esd_mean 0.000
_refine_ls_shift/su_max 0.000
_refine_ls_structure_factor_coef Fsqd
_refine_ls_weighting_details 'w=1/[\s^2^(Fo^2^)+(0.0890P)^2^+0.0000P] where P=(Fo^2^+2Fc^2^)/3'
_refine_ls_weighting_scheme calc
_refine_ls_wR_factor_all 0.1767
_refine_ls_wR_factor_ref 0.1584
_reflns_number_gt 1527
_reflns_number_total 2409
_reflns_threshold_expression I>2\s(I)
_cod_data_source_file b314094f.txt
_cod_data_source_block 3
_cod_depositor_comments
;
The following automatic conversions were performed:

'_chemical_melting_point' value '104.0--105.0\% C' was changed to
'377.6(5)' - it was converted from degrees Celsius(C) to Kelvins(K),
the average value was taken and precision was estimated.

Automatic conversion script
Id: cif_fix_values 1569 2011-02-09 13:29:24Z adriana 
;
_cod_original_sg_symbol_H-M P-1
_cod_database_code 7204770

loop_
_symmetry_equiv_pos_as_xyz
'x, y, z'
'-x, -y, -z'

loop_
_atom_site_aniso_label
_atom_site_aniso_U_11
_atom_site_aniso_U_22
_atom_site_aniso_U_33
_atom_site_aniso_U_23
_atom_site_aniso_U_13
_atom_site_aniso_U_12
C1 0.0330(15) 0.0268(14) 0.0287(15) -0.0020(12) -0.0011(11) -0.0071(12)
F1 0.0484(10) 0.0473(11) 0.0277(9) -0.0009(8) 0.0028(7) -0.0036(8)
C2 0.0243(13) 0.0213(14) 0.0382(16) -0.0011(12) 0.0007(11) -0.0010(11)
F2 0.0292(9) 0.0378(10) 0.0470(11) -0.0021(8) 0.0045(7) 0.0008(7)
C3 0.0314(15) 0.0219(14) 0.0347(16) 0.0029(12) -0.0085(12) -0.0048(11)
F3 0.0359(9) 0.0395(10) 0.0402(10) 0.0078(8) -0.0127(7) 0.0032(7)
C4 0.0310(14) 0.0170(13) 0.0315(15) 0.0007(11) -0.0024(11) -0.0069(11)
C5 0.0247(13) 0.0201(13) 0.0359(16) -0.0036(12) -0.0004(11) -0.0014(11)
F4 0.0269(9) 0.0365(10) 0.0462(10) -0.0048(8) 0.0000(7) 0.0034(7)
C6 0.0302(14) 0.0245(14) 0.0330(15) 0.0015(12) -0.0096(12) -0.0030(11)
F5 0.0393(10) 0.0405(10) 0.0388(10) 0.0031(8) -0.0143(8) 0.0006(8)
C7 0.0316(14) 0.0198(13) 0.0334(16) -0.0026(11) -0.0019(12) -0.0042(11)
C8 0.0286(14) 0.0180(13) 0.0402(18) -0.0009(12) -0.0034(12) -0.0021(11)
C9 0.0288(14) 0.0176(13) 0.0301(15) -0.0020(11) -0.0010(11) -0.0044(10)
C10 0.0332(15) 0.0249(15) 0.0365(16) -0.0012(13) -0.0066(12) -0.0024(12)
C11 0.0330(15) 0.0312(16) 0.0384(17) -0.0061(13) 0.0043(13) -0.0013(12)
C12 0.0469(18) 0.0357(17) 0.0276(15) -0.0027(13) 0.0033(13) -0.0097(14)
C13 0.0402(16) 0.0324(16) 0.0322(16) 0.0025(13) -0.0102(12) -0.0050(13)
C14 0.0262(14) 0.0257(14) 0.0392(16) -0.0002(13) -0.0004(12) -0.0019(11)

loop_
_atom_site_label
_atom_site_type_symbol
_atom_site_fract_x
_atom_site_fract_y
_atom_site_fract_z
_atom_site_U_iso_or_equiv
_atom_site_thermal_displace_type
_atom_site_occupancy
_atom_site_calc_flag
_atom_site_refinement_flags
_atom_site_disorder_group
C1 C -0.2189(4) 0.2141(4) 0.8436(2) 0.0293(6) Uani 1 d . .
F1 F -0.2852(3) 0.2038(2) 0.94653(12) 0.0416(5) Uani 1 d . .
C2 C -0.3600(4) 0.2936(4) 0.7711(2) 0.0282(6) Uani 1 d . .
F2 F -0.5624(2) 0.3579(2) 0.80578(13) 0.0387(5) Uani 1 d . .
C3 C -0.2922(4) 0.3044(4) 0.6658(2) 0.0291(6) Uani 1 d . .
F3 F -0.4309(3) 0.3839(2) 0.59732(13) 0.0388(5) Uani 1 d . .
C4 C -0.0833(4) 0.2370(3) 0.6280(2) 0.0264(6) Uani 1 d . .
C5 C 0.0529(4) 0.1568(4) 0.7037(2) 0.0270(6) Uani 1 d . .
F4 F 0.2554(2) 0.0881(2) 0.67211(13) 0.0369(5) Uani 1 d . .
C6 C -0.0118(4) 0.1468(4) 0.8094(2) 0.0290(6) Uani 1 d . .
F5 F 0.1254(3) 0.0712(2) 0.87990(13) 0.0394(5) Uani 1 d . .
C7 C -0.0125(4) 0.2485(4) 0.5183(2) 0.0282(6) Uani 1 d . .
C8 C 0.0460(4) 0.2591(4) 0.4265(2) 0.0290(6) Uani 1 d . .
C9 C 0.1137(4) 0.2715(3) 0.3157(2) 0.0254(6) Uani 1 d . .
C10 C 0.3282(4) 0.2164(4) 0.2790(2) 0.0314(7) Uani 1 d . .
H10 H 0.4319 0.1722 0.3278 0.038 Uiso 1 calc R .
C11 C 0.3899(5) 0.2259(4) 0.1724(2) 0.0345(7) Uani 1 d . .
H11 H 0.5355 0.1863 0.1479 0.041 Uiso 1 calc R .
C12 C 0.2413(5) 0.2928(4) 0.1005(2) 0.0368(7) Uani 1 d . .
H12 H 0.2847 0.3001 0.0269 0.044 Uiso 1 calc R .
C13 C 0.0302(5) 0.3487(4) 0.1365(2) 0.0346(7) Uani 1 d . .
H13 H -0.0717 0.3946 0.0871 0.042 Uiso 1 calc R .
C14 C -0.0356(4) 0.3393(4) 0.2426(2) 0.0307(6) Uani 1 d . .
H14 H -0.1817 0.3787 0.2663 0.037 Uiso 1 calc R .

loop_
_atom_type_symbol
_atom_type_description
_atom_type_scat_dispersion_real
_atom_type_scat_dispersion_imag
_atom_type_scat_source
C C 0.0033 0.0016 'International Tables Vol C Tables 4.2.6.8 and 6.1.1.4'
H H 0.0000 0.0000 'International Tables Vol C Tables 4.2.6.8 and 6.1.1.4'
F F 0.0171 0.0103 'International Tables Vol C Tables 4.2.6.8 and 6.1.1.4'

loop_
_geom_angle_atom_site_label_1
_geom_angle_atom_site_label_2
_geom_angle_atom_site_label_3
_geom_angle
_geom_angle_site_symmetry_1
_geom_angle_site_symmetry_3
_geom_angle_publ_flag
F1 C1 C6 120.4(2) . . ?
F1 C1 C2 119.8(2) . . ?
C6 C1 C2 119.9(3) . . ?
F2 C2 C3 121.1(2) . . ?
F2 C2 C1 119.1(2) . . ?
C3 C2 C1 119.8(2) . . ?
F3 C3 C2 118.6(2) . . ?
F3 C3 C4 119.4(2) . . ?
C2 C3 C4 122.0(3) . . ?
C3 C4 C5 116.3(2) . . ?
C3 C4 C7 122.0(2) . . ?
C5 C4 C7 121.7(2) . . ?
F4 C5 C6 118.6(2) . . ?
F4 C5 C4 119.1(2) . . ?
C6 C5 C4 122.3(2) . . ?
F5 C6 C5 120.5(2) . . ?
F5 C6 C1 119.8(2) . . ?
C5 C6 C1 119.7(3) . . ?
C8 C7 C4 179.6(3) . . ?
C7 C8 C9 179.2(3) . . ?
C10 C9 C14 119.0(2) . . ?
C10 C9 C8 120.8(2) . . ?
C14 C9 C8 120.2(2) . . ?
C11 C10 C9 120.2(3) . . ?
C10 C11 C12 120.4(3) . . ?
C13 C12 C11 119.5(3) . . ?
C14 C13 C12 121.1(3) . . ?
C13 C14 C9 119.7(3) . . ?

loop_
_geom_bond_atom_site_label_1
_geom_bond_atom_site_label_2
_geom_bond_distance
_geom_bond_site_symmetry_2
_geom_bond_publ_flag
C1 F1 1.336(3) . ?
C1 C6 1.372(4) . ?
C1 C2 1.385(4) . ?
C2 F2 1.342(3) . ?
C2 C3 1.367(4) . ?
C3 F3 1.340(3) . ?
C3 C4 1.395(4) . ?
C4 C5 1.396(4) . ?
C4 C7 1.425(4) . ?
C5 F4 1.343(3) . ?
C5 C6 1.368(4) . ?
C6 F5 1.343(3) . ?
C7 C8 1.191(4) . ?
C8 C9 1.433(4) . ?
C9 C10 1.397(4) . ?
C9 C14 1.400(4) . ?
C10 C11 1.375(4) . ?
C11 C12 1.386(4) . ?
C12 C13 1.377(4) . ?
C13 C14 1.375(4) . ?

loop_
_cod_related_entry_id
_cod_related_entry_database
_cod_related_entry_code
1 ChemSpider 4415022
